data_1101002
loop_
_publ_author_name
'Hashimoto, Masao'
'Tajima, Fukue'
'Eda, Kazuo'
'Yamamura, Kimiaki'
'Okazaki, Tadashi'

_publ_section_title
;
 Exploration of plastic-like phases in alkylurea systems.
 A thermal and X-ray study
;
_journal_issue 1-3
_journal_name_full 'Journal of Molecular Structure'
_journal_page_first 23
_journal_page_last 33
_journal_paper_doi 10.1016/j.molstruc.2004.08.008
_journal_volume 734
_journal_year 2005
_chemical_formula_moiety 'C10 H22 N2 O'
_chemical_formula_sum 'C10 H22 N2 O'
_chemical_formula_weight 186.30
_chemical_melting_point 380.3
_chemical_name_common n-nonylurea
_space_group_IT_number 14
_symmetry_cell_setting monoclinic
_symmetry_space_group_name_Hall '-P 2ybc'
_symmetry_space_group_name_H-M 'P 1 21/c 1'
_atom_sites_solution_hydrogens geom
_atom_sites_solution_primary direct
_atom_sites_solution_secondary difmap
_cell_angle_alpha 90.00
_cell_angle_beta 103.726(4)
_cell_angle_gamma 90.00
_cell_formula_units_Z 4
_cell_length_a 17.774(4)
_cell_length_b 7.4623(16)
_cell_length_c 9.264(2)
_cell_measurement_reflns_used 1698
_cell_measurement_temperature 297(2)
_cell_measurement_theta_max 25.411
_cell_measurement_theta_min 2.291
_cell_volume 1193.7(5)
_diffrn_ambient_temperature 297(2)
_diffrn_measurement_device_type 'CCD area detector'
_diffrn_measurement_method 'phi and omega scans'
_diffrn_radiation_monochromator graphite
_diffrn_radiation_source 'fine-focus sealed tube'
_diffrn_radiation_type MoK\a
_diffrn_radiation_wavelength 0.71073
_diffrn_reflns_av_R_equivalents 0.0350
_diffrn_reflns_av_sigmaI/netI 0.0444
_diffrn_reflns_limit_h_max 18
_diffrn_reflns_limit_h_min -22
_diffrn_reflns_limit_k_max 9
_diffrn_reflns_limit_k_min -8
_diffrn_reflns_limit_l_max 11
_diffrn_reflns_limit_l_min -11
_diffrn_reflns_number 6431
_diffrn_reflns_theta_max 27.22
_diffrn_reflns_theta_min 2.36
_exptl_absorpt_coefficient_mu 0.067
_exptl_absorpt_correction_T_max 1.000000
_exptl_absorpt_correction_T_min 0.622427
_exptl_absorpt_correction_type empirical
_exptl_absorpt_process_details 'program SADABS ver. 2.03(Sheldrick)'
_exptl_crystal_colour colorless
_exptl_crystal_density_diffrn 1.037
_exptl_crystal_density_method 'not measured'
_exptl_crystal_F_000 416
_exptl_crystal_size_max 0.58
_exptl_crystal_size_mid 0.44
_exptl_crystal_size_min 0.07
_refine_ls_extinction_method none
_refine_ls_goodness_of_fit_ref 0.856
_refine_ls_hydrogen_treatment mixed
_refine_ls_matrix_type full
_refine_ls_number_parameters 206
_refine_ls_number_reflns 2447
_refine_ls_number_restraints 0
_refine_ls_restrained_S_all 0.856
_refine_ls_R_factor_all 0.1056
_refine_ls_R_factor_gt 0.0566
_refine_ls_shift/su_max 0.000
_refine_ls_shift/su_mean 0.000
_refine_ls_structure_factor_coef Fsqd
_refine_ls_weighting_details 'calc w=1/[\s^2^(Fo^2^)+(0.1033P)^2^+0.0000P] where P=(Fo^2^+2Fc^2^)/3'
_refine_ls_weighting_scheme calc
_refine_ls_wR_factor_gt 0.1357
_refine_ls_wR_factor_ref 0.1549
_reflns_number_gt 1372
_reflns_number_total 2447
_reflns_threshold_expression >2sigma(I)
_cod_original_sg_symbol_H-M 'P 21/c'
_cod_database_code 1101002

loop_
_symmetry_equiv_pos_as_xyz
'x, y, z'
'-x, y+1/2, -z+1/2'
'-x, -y, -z'
'x, -y-1/2, z-1/2'

loop_
_atom_site_label
_atom_site_type_symbol
_atom_site_fract_x
_atom_site_fract_y
_atom_site_fract_z
_atom_site_U_iso_or_equiv
_atom_site_adp_type
_atom_site_occupancy
_atom_site_symmetry_multiplicity
_atom_site_calc_flag
_atom_site_refinement_flags
_atom_site_disorder_assembly
_atom_site_disorder_group
C1 C 0.37584(13) 0.0165(3) 0.47572(19) 0.0457(5) Uani 1 1 d . . .
C2 C 0.33505(13) 0.1577(3) 0.5446(2) 0.0478(5) Uani 1 1 d . . .
C3 C 0.30304(14) 0.3072(3) 0.4381(2) 0.0501(5) Uani 1 1 d . . .
C4 C 0.25778(14) 0.4468(3) 0.5010(2) 0.0531(5) Uani 1 1 d . . .
C5 C 0.22443(14) 0.5938(3) 0.3920(2) 0.0550(5) Uani 1 1 d . . .
C6 C 0.17866(17) 0.7318(3) 0.4533(3) 0.0635(6) Uani 1 1 d . . .
C7 C 0.14441(15) 0.8794(3) 0.3473(3) 0.0655(6) Uani 1 1 d . . .
C8 C 0.0990(2) 1.0170(4) 0.4100(4) 0.0951(10) Uani 1 1 d . . .
C9 C 0.0649(3) 1.1621(6) 0.3028(7) 0.1347(17) Uani 1 1 d . . .
C1U C 0.43831(10) -0.2739(2) 0.54114(17) 0.0396(4) Uani 1 1 d . . .
H1 H 0.3979(12) -0.120(3) 0.664(3) 0.064(6) Uiso 1 1 d . . .
H2 H 0.4593(11) -0.374(3) 0.737(2) 0.056(6) Uiso 1 1 d . . .
H3 H 0.4914(11) -0.491(3) 0.628(2) 0.054(6) Uiso 1 1 d . . .
H1A H 0.3417(11) -0.031(3) 0.388(2) 0.066(6) Uiso 1 1 d . . .
H2A H 0.2933(11) 0.106(3) 0.579(2) 0.049(5) Uiso 1 1 d . . .
H3A H 0.2714(12) 0.263(3) 0.353(2) 0.063(6) Uiso 1 1 d . . .
H4A H 0.2163(12) 0.390(3) 0.535(2) 0.060(6) Uiso 1 1 d . . .
H5A H 0.1868(12) 0.543(3) 0.304(2) 0.067(6) Uiso 1 1 d . . .
H6A H 0.1349(14) 0.679(3) 0.482(3) 0.084(8) Uiso 1 1 d . . .
H7A H 0.1064(15) 0.821(3) 0.255(3) 0.092(8) Uiso 1 1 d . . .
H8A H 0.0589(16) 0.953(4) 0.444(3) 0.106(10) Uiso 1 1 d . . .
H9A H 0.033(3) 1.222(6) 0.335(5) 0.18(2) Uiso 1 1 d . . .
H1B H 0.4182(12) 0.072(3) 0.438(2) 0.059(6) Uiso 1 1 d . . .
H2B H 0.3727(11) 0.193(3) 0.633(2) 0.065(6) Uiso 1 1 d . . .
H3B H 0.3471(11) 0.362(3) 0.404(2) 0.060(6) Uiso 1 1 d . . .
H4B H 0.2942(13) 0.494(3) 0.589(3) 0.079(7) Uiso 1 1 d . . .
H5B H 0.2692(13) 0.658(3) 0.356(2) 0.074(7) Uiso 1 1 d . . .
H6B H 0.2096(15) 0.774(4) 0.535(3) 0.092(9) Uiso 1 1 d . . .
H7B H 0.1874(13) 0.945(3) 0.317(2) 0.075(7) Uiso 1 1 d . . .
H8B H 0.1345(18) 1.064(5) 0.495(4) 0.125(13) Uiso 1 1 d . . .
H9B H 0.023(3) 1.103(6) 0.202(5) 0.172(17) Uiso 1 1 d . . .
H9C H 0.101(2) 1.228(6) 0.257(5) 0.18(2) Uiso 1 1 d . . .
N1 N 0.40476(9) -0.1267(2) 0.57970(16) 0.0456(4) Uani 1 1 d . . .
N2 N 0.46372(11) -0.3946(2) 0.64786(16) 0.0541(5) Uani 1 1 d . . .
O1 O 0.44486(7) -0.29673(16) 0.41142(11) 0.0500(4) Uani 1 1 d . . .

loop_
_atom_site_aniso_label
_atom_site_aniso_U_11
_atom_site_aniso_U_22
_atom_site_aniso_U_33
_atom_site_aniso_U_23
_atom_site_aniso_U_13
_atom_site_aniso_U_12
C1 0.0682(13) 0.0400(11) 0.0297(9) 0.0020(8) 0.0134(9) 0.0066(9)
C2 0.0691(14) 0.0419(12) 0.0344(9) 0.0011(8) 0.0162(9) 0.0060(9)
C3 0.0731(14) 0.0410(12) 0.0368(10) -0.0005(9) 0.0139(9) 0.0053(10)
C4 0.0741(15) 0.0437(12) 0.0431(11) 0.0026(9) 0.0174(10) 0.0073(10)
C5 0.0732(15) 0.0443(12) 0.0469(11) 0.0026(9) 0.0134(10) 0.0058(10)
C6 0.0817(17) 0.0516(14) 0.0591(14) 0.0019(11) 0.0206(12) 0.0108(12)
C7 0.0703(15) 0.0511(14) 0.0746(15) 0.0078(12) 0.0163(12) 0.0072(11)
C8 0.095(2) 0.068(2) 0.125(3) 0.0033(19) 0.030(2) 0.0267(17)
C9 0.116(3) 0.077(3) 0.198(5) 0.026(3) 0.010(3) 0.041(2)
C1U 0.0579(11) 0.0380(10) 0.0240(8) 0.0001(7) 0.0117(7) 0.0011(8)
N1 0.0757(11) 0.0388(9) 0.0243(7) 0.0003(6) 0.0158(7) 0.0119(7)
N2 0.0933(13) 0.0473(10) 0.0245(8) 0.0048(7) 0.0196(8) 0.0210(9)
O1 0.0897(10) 0.0410(8) 0.0233(6) 0.0013(5) 0.0211(6) 0.0107(7)
